data_7053785
loop_
_publ_author_name
'Kulikov, Oleg V.'
'Rath, Nigam P.'
'Zhou, Dan'
'Carasel, I. Alexandru'
'Gokel, George W.'

_publ_section_title
;
 Guest molecule entrapment by both capsule and hydrocarbon sidechains in
 self-assembled pyrogallol[4]arenes
;
_journal_issue 7
_journal_name_full 'New Journal of Chemistry'
_journal_page_first 1563
_journal_paper_doi 10.1039/b823160e
_journal_volume 33
_journal_year 2009
_chemical_formula_sum 'C146 H227 N O28'
_chemical_formula_weight 2444.29
_chemical_name_systematic
;
?
;
_space_group_IT_number 148
_symmetry_cell_setting rhombohedral
_symmetry_space_group_name_Hall '-R 3'
_symmetry_space_group_name_H-M 'R -3 :H'
_atom_sites_solution_hydrogens geom
_atom_sites_solution_primary direct
_atom_sites_solution_secondary difmap
_audit_creation_method SHELXL-97
_cell_angle_alpha 90.00
_cell_angle_beta 90.00
_cell_angle_gamma 120.00
_cell_formula_units_Z 9
_cell_length_a 37.210(2)
_cell_length_b 37.210(2)
_cell_length_c 25.915(4)
_cell_measurement_reflns_used 8076
_cell_measurement_temperature 100(2)
_cell_measurement_theta_max 19.76
_cell_measurement_theta_min 2.19
_cell_volume 31074(5)
_computing_cell_refinement 'Bruker-Apex II (Bruker, 2006)'
_computing_data_collection 'Bruker-Apex II (Bruker, 2006)'
_computing_data_reduction 'Bruker-SAINT (Bruker, 2006)'
_computing_molecular_graphics 'Bruker-SHELXTL (Sheldrick, G.M., 2008)'
_computing_publication_material 'Bruker-SHELXTL (Sheldrick, G.M., 2008)'
_computing_structure_refinement 'Bruker-SHELXTL (Sheldrick, G.M., 2008)'
_computing_structure_solution 'Bruker-SHELXTL (Sheldrick, G.M., 2008)'
_diffrn_ambient_temperature 100(2)
_diffrn_measured_fraction_theta_full 1.000
_diffrn_measured_fraction_theta_max 1.000
_diffrn_measurement_device_type 'CCD area detector'
_diffrn_measurement_method 'phi and omega scans'
_diffrn_radiation_monochromator graphite
_diffrn_radiation_source 'fine-focus sealed tube'
_diffrn_radiation_type MoK\a
_diffrn_radiation_wavelength 0.71073
_diffrn_reflns_av_R_equivalents 0.2395
_diffrn_reflns_av_sigmaI/netI 0.1302
_diffrn_reflns_limit_h_max 42
_diffrn_reflns_limit_h_min -42
_diffrn_reflns_limit_k_max 42
_diffrn_reflns_limit_k_min -42
_diffrn_reflns_limit_l_max 29
_diffrn_reflns_limit_l_min -29
_diffrn_reflns_number 186526
_diffrn_reflns_theta_full 24.00
_diffrn_reflns_theta_max 24.00
_diffrn_reflns_theta_min 1.69
_exptl_absorpt_coefficient_mu 0.080
_exptl_absorpt_correction_T_max 0.9910
_exptl_absorpt_correction_T_min 0.9752
_exptl_absorpt_correction_type multi-scan
_exptl_absorpt_process_details 'sadabs v2008/1'
_exptl_crystal_colour colourless
_exptl_crystal_density_diffrn 1.176
_exptl_crystal_density_meas 0
_exptl_crystal_density_method 'not measured'
_exptl_crystal_description rectangular
_exptl_crystal_F_000 12006
_exptl_crystal_size_max 0.32
_exptl_crystal_size_mid 0.21
_exptl_crystal_size_min 0.11
_refine_diff_density_max 1.899
_refine_diff_density_min -0.767
_refine_diff_density_rms 0.201
_refine_ls_extinction_coef 0.00093(19)
_refine_ls_extinction_expression Fc^*^=kFc[1+0.001xFc^2^\l^3^/sin(2\q)]^-1/4^
_refine_ls_extinction_method SHELXL
_refine_ls_goodness_of_fit_ref 1.601
_refine_ls_hydrogen_treatment mixed
_refine_ls_matrix_type full
_refine_ls_number_parameters 717
_refine_ls_number_reflns 10865
_refine_ls_number_restraints 9
_refine_ls_restrained_S_all 1.601
_refine_ls_R_factor_all 0.3292
_refine_ls_R_factor_gt 0.1898
_refine_ls_shift/su_max 0.214
_refine_ls_shift/su_mean 0.015
_refine_ls_structure_factor_coef Fsqd
_refine_ls_weighting_details 'calc w=1/[\s^2^(Fo^2^)+(0.2000P)^2^+0.0000P] where P=(Fo^2^+2Fc^2^)/3'
_refine_ls_weighting_scheme calc
_refine_ls_wR_factor_gt 0.4486
_refine_ls_wR_factor_ref 0.5360
_reflns_number_gt 4254
_reflns_number_total 10865
_reflns_threshold_expression >2sigma(I)
_cod_data_source_file B823160Esup1.cif
_cod_data_source_block g6508
_cod_depositor_comments
;
The following automatic conversions were performed:

'_symmetry_cell_setting' value 'Rhombohedral' changed to
'rhombohedral' according to
/home/saulius/struct/CIF-dictionaries/cif_core.dic dictionary named
'cif_core.dic' version 2.4.2 from 2011-04-26.

Automatic conversion script
Id: cif_fix_values 1891 2012-01-12 08:04:46Z andrius 
;
_cod_original_cell_volume 31075(5)
_cod_original_sg_symbol_H-M R-3
_cod_database_code 7053785

loop_
_symmetry_equiv_pos_as_xyz
'x, y, z'
'-y, x-y, z'
'-x+y, -x, z'
'x+2/3, y+1/3, z+1/3'
'-y+2/3, x-y+1/3, z+1/3'
'-x+y+2/3, -x+1/3, z+1/3'
'x+1/3, y+2/3, z+2/3'
'-y+1/3, x-y+2/3, z+2/3'
'-x+y+1/3, -x+2/3, z+2/3'
'-x, -y, -z'
'y, -x+y, -z'
'x-y, x, -z'
'-x+2/3, -y+1/3, -z+1/3'
'y+2/3, -x+y+1/3, -z+1/3'
'x-y+2/3, x+1/3, -z+1/3'
'-x+1/3, -y+2/3, -z+2/3'
'y+1/3, -x+y+2/3, -z+2/3'
'x-y+1/3, x+2/3, -z+2/3'

loop_
_atom_site_label
_atom_site_type_symbol
_atom_site_fract_x
_atom_site_fract_y
_atom_site_fract_z
_atom_site_U_iso_or_equiv
_atom_site_adp_type
_atom_site_occupancy
_atom_site_symmetry_multiplicity
_atom_site_calc_flag
_atom_site_refinement_flags
_atom_site_disorder_assembly
_atom_site_disorder_group
O1 O 0.7183(2) 0.1501(2) -0.1533(3) 0.079(2) Uani 1 1 d . . .
H1 H 0.7359 0.1693 -0.1346 0.119 Uiso 1 1 calc R . .
O2 O 0.6468(3) 0.1333(3) -0.1989(3) 0.124(4) Uani 1 1 d . . .
H2 H 0.6511 0.1577 -0.1982 0.186 Uiso 1 1 calc R . .
O3 O 0.5723(2) 0.0881(2) -0.1510(3) 0.094(3) Uani 1 1 d . . .
H3 H 0.5759 0.1095 -0.1663 0.140 Uiso 1 1 calc R . .
O4 O 0.5112(2) 0.0834(2) -0.0912(3) 0.071(2) Uani 1 1 d . . .
H4 H 0.5294 0.0967 -0.1135 0.106 Uiso 1 1 calc R . .
O5 O 0.4926(2) 0.1352(2) -0.0392(3) 0.083(2) Uani 1 1 d . . .
H5 H 0.5050 0.1506 -0.0644 0.124 Uiso 1 1 calc R . .
O6 O 0.5203(2) 0.16122(19) 0.0570(3) 0.062(2) Uani 1 1 d . . .
H6 H 0.5404 0.1857 0.0563 0.093 Uiso 1 1 calc R . .
O7 O 0.5861(2) 0.2209(2) 0.1078(3) 0.087(3) Uani 1 1 d . . .
H7 H 0.5898 0.2404 0.1276 0.130 Uiso 1 1 calc R . .
O8 O 0.6635(3) 0.2896(2) 0.1094(4) 0.118(4) Uani 1 1 d . . .
H8 H 0.6534 0.2928 0.0820 0.177 Uiso 1 1 calc R . .
O9 O 0.7322(2) 0.28262(19) 0.1118(4) 0.097(3) Uani 1 1 d . . .
H9 H 0.7447 0.2845 0.0841 0.146 Uiso 1 1 calc R . .
O10 O 0.7903(2) 0.2763(2) 0.0565(4) 0.092(3) Uani 1 1 d . . .
H10 H 0.7911 0.2730 0.0885 0.138 Uiso 1 1 calc R . .
O11 O 0.8138(2) 0.2728(2) -0.0426(4) 0.115(4) Uani 1 1 d . . .
H11 H 0.8065 0.2908 -0.0423 0.173 Uiso 1 1 calc R . .
O12 O 0.7825(2) 0.2024(3) -0.0932(3) 0.089(3) Uani 1 1 d . . .
H12 H 0.7816 0.1800 -0.1004 0.133 Uiso 1 1 calc R . .
C1 C 0.6816(3) 0.1127(2) -0.0771(4) 0.041(2) Uani 1 1 d . . .
C2 C 0.6820(3) 0.1274(3) -0.1260(4) 0.055(3) Uani 1 1 d . . .
C3 C 0.6452(3) 0.1196(3) -0.1500(4) 0.064(3) Uani 1 1 d . . .
C4 C 0.6079(3) 0.0966(3) -0.1258(4) 0.062(3) Uani 1 1 d . . .
C5 C 0.6065(3) 0.0806(2) -0.0751(4) 0.044(2) Uani 1 1 d . . .
C6 C 0.6438(3) 0.0902(2) -0.0530(4) 0.040(2) Uani 1 1 d . . .
H6A H 0.6435 0.0806 -0.0189 0.048 Uiso 1 1 calc R . .
C7 C 0.5645(3) 0.0548(2) -0.0488(3) 0.040(2) Uani 1 1 d . . .
H7A H 0.5433 0.0404 -0.0765 0.048 Uiso 1 1 calc R . .
C8 C 0.5524(2) 0.0828(2) -0.0191(4) 0.040(2) Uani 1 1 d . . .
C9 C 0.5276(3) 0.0964(3) -0.0434(4) 0.043(2) Uani 1 1 d . . .
C10 C 0.5174(3) 0.1226(3) -0.0166(4) 0.054(3) Uani 1 1 d . . .
C11 C 0.5312(3) 0.1354(3) 0.0323(4) 0.047(2) Uani 1 1 d . . .
C12 C 0.5567(2) 0.1228(3) 0.0575(4) 0.041(2) Uani 1 1 d . . .
C13 C 0.5664(3) 0.0969(3) 0.0304(4) 0.041(2) Uani 1 1 d . . .
H13A H 0.5836 0.0882 0.0467 0.049 Uiso 1 1 calc R . .
C14 C 0.5723(3) 0.1377(3) 0.1115(3) 0.042(2) Uani 1 1 d . . .
H14A H 0.5533 0.1464 0.1272 0.050 Uiso 1 1 calc R . .
C15 C 0.6156(3) 0.1763(3) 0.1100(3) 0.042(2) Uani 1 1 d . . .
C16 C 0.6199(3) 0.2153(3) 0.1104(4) 0.059(3) Uani 1 1 d . . .
C17 C 0.6592(4) 0.2500(3) 0.1100(5) 0.072(3) Uani 1 1 d . . .
C18 C 0.6939(3) 0.2463(3) 0.1116(4) 0.061(3) Uani 1 1 d . . .
C19 C 0.6910(3) 0.2076(3) 0.1118(4) 0.051(3) Uani 1 1 d . . .
C20 C 0.6512(3) 0.1740(3) 0.1117(3) 0.043(2) Uani 1 1 d . . .
H20A H 0.6483 0.1471 0.1128 0.052 Uiso 1 1 calc R . .
C21 C 0.7287(3) 0.2026(3) 0.1116(4) 0.057(3) Uani 1 1 d . . .
H21A H 0.7513 0.2279 0.1289 0.069 Uiso 1 1 calc R . .
C22 C 0.7438(3) 0.2029(3) 0.0563(4) 0.050(3) Uani 1 1 d . . .
C23 C 0.7724(3) 0.2384(3) 0.0324(6) 0.059(3) Uani 1 1 d . . .
C24 C 0.7846(3) 0.2379(3) -0.0179(6) 0.069(3) Uani 1 1 d . . .
C25 C 0.7688(3) 0.2006(3) -0.0449(5) 0.059(3) Uani 1 1 d . . .
C26 C 0.7391(3) 0.1637(3) -0.0214(4) 0.049(3) Uani 1 1 d . . .
C27 C 0.7273(3) 0.1660(3) 0.0289(4) 0.046(3) Uani 1 1 d . . .
H27A H 0.7072 0.1411 0.0452 0.056 Uiso 1 1 calc R . .
C28 C 0.7219(3) 0.1226(3) -0.0507(4) 0.051(3) Uani 1 1 d . . .
H28A H 0.7423 0.1268 -0.0785 0.061 Uiso 1 1 calc R . .
C29 C 0.5643(3) 0.0213(3) -0.0142(4) 0.044(2) Uani 1 1 d . . .
H29A H 0.5867 0.0348 0.0117 0.053 Uiso 1 1 calc R . .
H29B H 0.5376 0.0069 0.0047 0.053 Uiso 1 1 calc R . .
C30 C 0.5702(3) -0.0108(3) -0.0438(4) 0.050(3) Uani 1 1 d . . .
H30A H 0.5434 -0.0312 -0.0596 0.060 Uiso 1 1 calc R . .
H30B H 0.5903 0.0033 -0.0720 0.060 Uiso 1 1 calc R . .
C31 C 0.5855(3) -0.0340(3) -0.0101(4) 0.052(3) Uani 1 1 d . . .
H31A H 0.6114 -0.0136 0.0074 0.063 Uiso 1 1 calc R . .
H31B H 0.5646 -0.0496 0.0168 0.063 Uiso 1 1 calc R . .
C32 C 0.5938(3) -0.0639(3) -0.0404(4) 0.057(3) Uani 1 1 d . . .
H32A H 0.6121 -0.0492 -0.0701 0.069 Uiso 1 1 calc R . .
H32B H 0.5673 -0.0866 -0.0542 0.069 Uiso 1 1 calc R . .
C33 C 0.6142(3) -0.0821(3) -0.0067(4) 0.061(3) Uani 1 1 d . . .
H33A H 0.6392 -0.0590 0.0095 0.074 Uiso 1 1 calc R . .
H33B H 0.5948 -0.0983 0.0214 0.074 Uiso 1 1 calc R . .
C34 C 0.6265(3) -0.1092(3) -0.0339(4) 0.062(3) Uani 1 1 d . . .
H34A H 0.6430 -0.0943 -0.0647 0.075 Uiso 1 1 calc R . .
H34B H 0.6012 -0.1343 -0.0461 0.075 Uiso 1 1 calc R . .
C35 C 0.6524(4) -0.1231(3) -0.0007(5) 0.076(3) Uani 1 1 d . . .
H35A H 0.6777 -0.0980 0.0115 0.092 Uiso 1 1 calc R . .
H35B H 0.6359 -0.1379 0.0302 0.092 Uiso 1 1 calc R . .
C36 C 0.6652(4) -0.1509(4) -0.0280(5) 0.089(4) Uani 1 1 d . . .
H36A H 0.6399 -0.1771 -0.0378 0.106 Uiso 1 1 calc R . .
H36B H 0.6801 -0.1371 -0.0601 0.106 Uiso 1 1 calc R . .
C37 C 0.6921(4) -0.1611(3) 0.0038(6) 0.100(5) Uani 1 1 d . . .
H37A H 0.6937 -0.1843 -0.0127 0.120 Uiso 1 1 calc R . .
H37B H 0.6792 -0.1707 0.0382 0.120 Uiso 1 1 calc R . .
C38 C 0.7353(4) -0.1253(4) 0.0108(8) 0.146(8) Uani 1 1 d . . .
H38A H 0.7513 -0.1339 0.0323 0.219 Uiso 1 1 calc R . .
H38B H 0.7341 -0.1023 0.0276 0.219 Uiso 1 1 calc R . .
H38C H 0.7487 -0.1161 -0.0230 0.219 Uiso 1 1 calc R . .
C39 C 0.5711(2) 0.1033(2) 0.1471(4) 0.055(3) Uani 1 1 d D . .
H39A H 0.5909 0.0952 0.1337 0.066 Uiso 1 1 calc R . .
H39B H 0.5805 0.1151 0.1821 0.066 Uiso 1 1 calc R . .
C40 C 0.5291(2) 0.0651(3) 0.1515(4) 0.073(3) Uani 1 1 d D . .
H40A H 0.5215 0.0537 0.1161 0.087 Uiso 1 1 calc R . .
H40B H 0.5332 0.0449 0.1716 0.087 Uiso 1 1 calc R . .
C41 C 0.4912(4) 0.0635(4) 0.1733(8) 0.45(3) Uani 1 1 d D . .
H41A H 0.4770 0.0716 0.1474 0.539 Uiso 1 1 calc R . .
H41B H 0.4979 0.0815 0.2041 0.539 Uiso 1 1 calc R . .
C42 C 0.4656(7) 0.0183(5) 0.1874(8) 0.45(3) Uani 1 1 d D . .
H42A H 0.4627 -0.0007 0.1588 0.539 Uiso 1 1 calc R . .
H42B H 0.4750 0.0109 0.2193 0.539 Uiso 1 1 calc R . .
C43 C 0.4280(5) 0.0225(5) 0.1949(6) 0.305(17) Uani 1 1 d D . .
H43A H 0.4294 0.0418 0.1677 0.366 Uiso 1 1 calc R . .
H43B H 0.4324 0.0374 0.2280 0.366 Uiso 1 1 calc R . .
C44 C 0.3838(5) -0.0121(5) 0.1959(7) 0.305(17) Uani 1 1 d D . .
H44A H 0.3837 -0.0308 0.2230 0.366 Uiso 1 1 calc R . .
H44B H 0.3808 -0.0267 0.1629 0.366 Uiso 1 1 calc R . .
C45 C 0.3424(4) -0.0147(5) 0.2024(6) 0.278(15) Uani 1 1 d D . .
H45A H 0.3430 0.0037 0.1745 0.333 Uiso 1 1 calc R . .
H45B H 0.3466 0.0013 0.2345 0.333 Uiso 1 1 calc R . .
C46 C 0.2969(4) -0.0463(6) 0.2054(6) 0.278(15) Uani 1 1 d D . .
H46A H 0.2982 -0.0614 0.2362 0.333 Uiso 1 1 calc R . .
H46B H 0.2960 -0.0640 0.1762 0.333 Uiso 1 1 calc R . .
C47 C 0.2512(4) -0.0610(7) 0.2075(6) 0.158(9) Uani 1 1 d D . .
H47A H 0.2339 -0.0911 0.2007 0.189 Uiso 1 1 calc R . .
H47B H 0.2429 -0.0539 0.2406 0.189 Uiso 1 1 calc R . .
C48 C 0.2505(15) -0.0352(11) 0.1635(11) 1.12(15) Uani 1 1 d D . .
H48A H 0.2224 -0.0395 0.1595 1.673 Uiso 1 1 calc R . .
H48B H 0.2587 -0.0434 0.1316 1.673 Uiso 1 1 calc R . .
H48C H 0.2699 -0.0058 0.1705 1.673 Uiso 1 1 calc R . .
C49 C 0.7227(3) 0.1656(3) 0.1438(4) 0.057(3) Uani 1 1 d . . .
H49A H 0.7000 0.1399 0.1285 0.068 Uiso 1 1 calc R . .
H49B H 0.7140 0.1683 0.1790 0.068 Uiso 1 1 calc R . .
C50 C 0.7614(3) 0.1611(3) 0.1480(5) 0.078(4) Uani 1 1 d . . .
H50A H 0.7787 0.1733 0.1169 0.093 Uiso 1 1 calc R . .
H50B H 0.7779 0.1772 0.1782 0.093 Uiso 1 1 calc R . .
C51 C 0.7520(4) 0.1160(3) 0.1537(5) 0.080(4) Uani 1 1 d . . .
H51A H 0.7378 0.1053 0.1872 0.096 Uiso 1 1 calc R . .
H51B H 0.7322 0.0993 0.1263 0.096 Uiso 1 1 calc R . .
C52 C 0.7870(4) 0.1084(4) 0.1515(5) 0.087(4) Uani 1 1 d . . .
H52A H 0.8048 0.1215 0.1821 0.104 Uiso 1 1 calc R . .
H52B H 0.8037 0.1225 0.1205 0.104 Uiso 1 1 calc R . .
C53 C 0.7760(4) 0.0644(4) 0.1499(5) 0.086(4) Uani 1 1 d . . .
H53A H 0.7580 0.0515 0.1193 0.104 Uiso 1 1 calc R . .
H53B H 0.7590 0.0505 0.1808 0.104 Uiso 1 1 calc R . .
C54 C 0.8102(5) 0.0546(5) 0.1477(8) 0.126(6) Uani 1 1 d . . .
H54A H 0.8352 0.0808 0.1374 0.151 Uiso 1 1 calc R . .
H54B H 0.8149 0.0494 0.1838 0.151 Uiso 1 1 calc R . .
C55 C 0.8109(9) 0.0300(13) 0.1245(11) 0.38(3) Uani 1 1 d . . .
H55A H 0.8042 0.0348 0.0891 0.451 Uiso 1 1 calc R . .
H55B H 0.7862 0.0042 0.1364 0.451 Uiso 1 1 calc R . .
C56 C 0.8442(11) 0.0171(12) 0.1163(13) 0.34(3) Uani 1 1 d . . .
H56A H 0.8644 0.0360 0.0905 0.407 Uiso 1 1 calc R . .
H56B H 0.8593 0.0212 0.1491 0.407 Uiso 1 1 calc R . .
C57 C 0.8317(11) -0.0176(14) 0.1023(9) 0.29(2) Uani 1 1 d . . .
H57A H 0.8152 -0.0216 0.0707 0.344 Uiso 1 1 calc R . .
H57B H 0.8120 -0.0360 0.1290 0.344 Uiso 1 1 calc R . .
C58 C 0.8597(9) -0.0337(8) 0.0910(8) 0.185(10) Uani 1 1 d . . .
H58A H 0.8434 -0.0636 0.0843 0.277 Uiso 1 1 calc R . .
H58B H 0.8780 -0.0287 0.1207 0.277 Uiso 1 1 calc R . .
H58C H 0.8765 -0.0196 0.0606 0.277 Uiso 1 1 calc R . .
C59 C 0.7180(3) 0.0873(3) -0.0164(5) 0.080(4) Uani 1 1 d . . .
H59A H 0.7441 0.0969 0.0031 0.096 Uiso 1 1 calc R . .
H59B H 0.6953 0.0794 0.0088 0.096 Uiso 1 1 calc R . .
C60 C 0.7094(6) 0.0503(5) -0.0485(7) 0.173(10) Uani 1 1 d . . .
H60A H 0.7269 0.0598 -0.0799 0.208 Uiso 1 1 calc R . .
H60B H 0.6800 0.0359 -0.0595 0.208 Uiso 1 1 calc R . .
C61 C 0.7183(6) 0.0192(6) -0.0184(11) 0.246(16) Uani 1 1 d . . .
H61A H 0.7254 0.0284 0.0179 0.296 Uiso 1 1 calc R . .
H61B H 0.6932 -0.0087 -0.0185 0.296 Uiso 1 1 calc R . .
C62 C 0.7504(7) 0.0171(8) -0.0410(11) 0.280(19) Uani 1 1 d . . .
H62A H 0.7379 0.0050 -0.0748 0.336 Uiso 1 1 calc R . .
H62B H 0.7694 0.0469 -0.0485 0.336 Uiso 1 1 calc R . .
C63 C 0.7757(5) 0.0047(7) -0.0367(6) 0.164(9) Uani 1 1 d . . .
H63A H 0.7552 -0.0239 -0.0260 0.197 Uiso 1 1 calc R . .
H63B H 0.7878 0.0189 -0.0035 0.197 Uiso 1 1 calc R . .
C64 C 0.8045(6) -0.0028(7) -0.0478(7) 0.161(9) Uani 1 1 d . . .
H64A H 0.7892 -0.0197 -0.0782 0.193 Uiso 1 1 calc R . .
H64B H 0.8220 0.0252 -0.0627 0.193 Uiso 1 1 calc R . .
C65 C 0.8328(5) -0.0117(7) -0.0531(6) 0.153(8) Uani 1 1 d . . .
H65A H 0.8151 -0.0380 -0.0717 0.184 Uiso 1 1 calc R . .
H65B H 0.8315 -0.0208 -0.0169 0.184 Uiso 1 1 calc R . .
C66 C 0.8672(6) -0.0107(8) -0.0635(7) 0.181(10) Uani 1 1 d . . .
H66A H 0.8710 0.0010 -0.0987 0.218 Uiso 1 1 calc R . .
H66B H 0.8855 0.0137 -0.0420 0.218 Uiso 1 1 calc R . .
C67 C 0.8924(7) -0.0258(9) -0.0681(9) 0.231(14) Uani 1 1 d . . .
H67A H 0.8758 -0.0487 -0.0925 0.278 Uiso 1 1 calc R . .
H67B H 0.8872 -0.0399 -0.0342 0.278 Uiso 1 1 calc R . .
C68 C 0.9299(7) -0.0213(10) -0.0778(9) 0.277(18) Uani 1 1 d . . .
H68A H 0.9287 -0.0480 -0.0733 0.416 Uiso 1 1 calc R . .
H68B H 0.9503 -0.0009 -0.0539 0.416 Uiso 1 1 calc R . .
H68C H 0.9380 -0.0116 -0.1133 0.416 Uiso 1 1 calc R . .
C1S C 0.7335(7) 0.2550(7) -0.1870(9) 0.427(9) Uiso 1 1 d G . .
C2S C 0.7308(10) 0.2626(10) -0.1361(8) 0.427(9) Uiso 1 1 d G . .
H2SA H 0.7145 0.2362 -0.1178 0.640 Uiso 1 1 calc R . .
H2SB H 0.7171 0.2792 -0.1327 0.640 Uiso 1 1 calc R . .
H2SC H 0.7587 0.2778 -0.1212 0.640 Uiso 1 1 calc R . .
C3S C 0.7677(7) 0.2962(7) -0.2805(8) 0.427(9) Uiso 1 1 d G . .
H3SA H 0.7763 0.2753 -0.2868 0.512 Uiso 1 1 calc R . .
H3SB H 0.7407 0.2860 -0.2980 0.512 Uiso 1 1 calc R . .
C4S C 0.7929(8) 0.3280(9) -0.3036(9) 0.427(9) Uiso 1 1 d G . .
H4SA H 0.7934 0.3216 -0.3402 0.640 Uiso 1 1 calc R . .
H4SB H 0.8206 0.3384 -0.2888 0.640 Uiso 1 1 calc R . .
H4SC H 0.7847 0.3492 -0.3001 0.640 Uiso 1 1 calc R . .
O1S O 0.7094(8) 0.2282(6) -0.2148(11) 0.427(9) Uiso 1 1 d G . .
O2S O 0.7602(6) 0.2953(6) -0.2289(8) 0.427(9) Uiso 1 1 d G . .
N1S N 0.755(2) 0.329(2) -0.030(3) 0.427(9) Uiso 0.50 1 d PG A -1
C5S C 0.704(3) 0.323(3) -0.027(3) 0.427(9) Uiso 0.50 1 d PG A -1
C6S C 0.675(3) 0.310(3) -0.043(2) 0.427(9) Uiso 0.50 1 d PG A -1
H6SA H 0.6577 0.3183 -0.0241 0.640 Uiso 0.50 1 d PR A -1
H6SB H 0.6765 0.3182 -0.0782 0.640 Uiso 0.50 1 d PR A -1
H6SC H 0.6621 0.2802 -0.0410 0.640 Uiso 0.50 1 d PR A -1

loop_
_atom_site_aniso_label
_atom_site_aniso_U_11
_atom_site_aniso_U_22
_atom_site_aniso_U_33
_atom_site_aniso_U_23
_atom_site_aniso_U_13
_atom_site_aniso_U_12
O1 0.059(5) 0.061(5) 0.077(5) 0.005(4) 0.028(4) -0.001(4)
O2 0.100(7) 0.116(7) 0.056(6) 0.028(5) -0.008(5) -0.021(5)
O3 0.064(5) 0.100(6) 0.074(6) 0.022(5) -0.038(4) 0.009(4)
O4 0.082(5) 0.054(4) 0.058(5) 0.006(4) -0.021(4) 0.021(4)
O5 0.077(5) 0.086(5) 0.098(6) 0.024(5) -0.030(4) 0.050(5)
O6 0.057(4) 0.049(4) 0.096(6) -0.003(4) -0.010(4) 0.038(4)
O7 0.099(6) 0.082(5) 0.125(7) -0.035(5) -0.037(5) 0.079(5)
O8 0.136(8) 0.048(5) 0.187(10) -0.034(5) -0.069(7) 0.060(5)
O9 0.085(6) 0.030(4) 0.140(8) 0.007(4) -0.054(5) 0.002(4)
O10 0.072(5) 0.038(4) 0.148(8) 0.017(5) -0.050(5) 0.012(4)
O11 0.046(5) 0.084(6) 0.151(8) 0.080(6) -0.023(5) -0.016(4)
O12 0.048(5) 0.117(7) 0.080(6) 0.051(5) 0.009(4) 0.025(5)
C1 0.052(6) 0.023(5) 0.051(6) 0.000(4) 0.005(5) 0.022(5)
C2 0.050(7) 0.042(6) 0.051(7) -0.001(5) 0.015(6) 0.007(5)
C3 0.054(7) 0.070(7) 0.026(6) 0.010(5) -0.006(5) 0.000(6)
C4 0.057(7) 0.061(7) 0.053(7) 0.005(6) -0.007(6) 0.018(6)
C5 0.046(6) 0.026(5) 0.051(7) -0.006(4) -0.005(5) 0.012(4)
C6 0.045(6) 0.030(5) 0.050(6) 0.003(4) 0.005(5) 0.024(5)
C7 0.035(5) 0.027(5) 0.043(6) -0.004(4) -0.006(4) 0.005(4)
C8 0.026(5) 0.026(5) 0.058(7) 0.000(5) -0.003(5) 0.005(4)
C9 0.034(5) 0.034(5) 0.056(7) -0.002(5) -0.010(5) 0.012(4)
C10 0.048(6) 0.054(6) 0.067(8) 0.000(6) -0.027(6) 0.031(5)
C11 0.044(6) 0.040(6) 0.062(7) 0.002(5) -0.009(5) 0.024(5)
C12 0.030(5) 0.033(5) 0.060(7) 0.002(5) -0.007(5) 0.016(4)
C13 0.034(5) 0.043(5) 0.048(6) 0.001(5) -0.006(5) 0.021(4)
C14 0.046(6) 0.047(6) 0.049(6) -0.001(5) -0.001(5) 0.036(5)
C15 0.055(6) 0.032(5) 0.050(6) -0.008(4) -0.013(5) 0.030(5)
C16 0.061(7) 0.060(7) 0.075(8) -0.019(6) -0.032(6) 0.044(6)
C17 0.079(8) 0.037(6) 0.108(10) -0.019(6) -0.039(7) 0.035(6)
C18 0.055(7) 0.042(6) 0.088(8) -0.004(6) -0.034(6) 0.025(5)
C19 0.055(6) 0.032(5) 0.075(7) -0.007(5) -0.017(5) 0.028(5)
C20 0.048(6) 0.030(5) 0.054(6) -0.002(4) -0.008(5) 0.021(5)
C21 0.047(6) 0.019(5) 0.097(9) -0.005(5) -0.028(6) 0.010(4)
C22 0.030(5) 0.041(6) 0.074(8) 0.016(6) -0.009(5) 0.015(5)
C23 0.028(5) 0.026(6) 0.115(11) 0.012(7) -0.024(6) 0.007(5)
C24 0.033(6) 0.048(7) 0.097(10) 0.033(7) -0.014(7) -0.001(5)
C25 0.041(6) 0.060(8) 0.067(8) 0.030(7) -0.004(6) 0.019(6)
C26 0.021(5) 0.043(6) 0.079(8) 0.022(6) -0.001(5) 0.013(5)
C27 0.028(5) 0.036(6) 0.069(8) 0.019(5) -0.002(5) 0.012(4)
C28 0.044(6) 0.045(6) 0.081(7) 0.024(5) 0.019(5) 0.035(5)
C29 0.033(5) 0.036(5) 0.064(7) 0.002(5) -0.001(5) 0.018(4)
C30 0.048(6) 0.031(5) 0.059(7) 0.006(5) 0.001(5) 0.010(5)
C31 0.058(6) 0.030(5) 0.060(7) 0.013(5) 0.007(5) 0.016(5)
C32 0.086(8) 0.028(5) 0.054(7) 0.001(5) 0.002(6) 0.026(5)
C33 0.060(7) 0.055(6) 0.072(8) 0.007(6) 0.009(6) 0.032(6)
C34 0.056(6) 0.055(7) 0.076(8) 0.015(6) 0.001(6) 0.028(6)
C35 0.086(8) 0.056(7) 0.093(9) 0.012(6) 0.010(7) 0.040(7)
C36 0.084(9) 0.073(8) 0.119(11) 0.040(8) 0.023(8) 0.047(7)
C37 0.063(8) 0.051(7) 0.182(15) 0.014(8) -0.017(9) 0.026(7)
C38 0.070(9) 0.074(10) 0.30(2) -0.015(12) -0.020(12) 0.038(8)
C39 0.053(6) 0.054(6) 0.062(7) -0.008(5) -0.006(5) 0.030(5)
C40 0.040(6) 0.075(8) 0.072(8) 0.005(6) 0.011(6) 0.005(6)
C41 0.38(3) 0.24(2) 0.208(18) -0.137(16) 0.21(2) -0.24(2)
C42 0.38(3) 0.24(2) 0.208(18) -0.137(16) 0.21(2) -0.24(2)
C43 0.40(3) 0.097(10) 0.080(9) -0.010(7) 0.107(13) -0.125(13)
C44 0.40(3) 0.097(10) 0.080(9) -0.010(7) 0.107(13) -0.125(13)
C45 0.50(4) 0.091(11) 0.031(6) 0.027(8) 0.001(14) -0.006(15)
C46 0.50(4) 0.091(11) 0.031(6) 0.027(8) 0.001(14) -0.006(15)
C47 0.061(9) 0.31(3) 0.106(13) 0.037(15) 0.027(9) 0.099(14)
C48 1.6(2) 0.34(6) 0.31(6) -0.12(5) 0.58(11) -0.33(10)
C49 0.051(6) 0.040(6) 0.077(8) 0.007(5) -0.015(5) 0.021(5)
C50 0.041(6) 0.075(8) 0.114(10) 0.015(7) -0.024(6) 0.026(6)
C51 0.080(8) 0.066(8) 0.106(10) 0.021(7) -0.007(7) 0.047(7)
C52 0.078(9) 0.093(10) 0.101(10) -0.003(8) 0.001(7) 0.051(8)
C53 0.092(9) 0.089(9) 0.099(10) -0.006(8) -0.021(8) 0.061(8)
C54 0.115(12) 0.140(14) 0.160(16) -0.058(12) -0.032(12) 0.093(11)
C55 0.31(4) 0.71(8) 0.32(4) -0.38(5) -0.22(3) 0.42(5)
C56 0.27(4) 0.49(6) 0.35(5) -0.35(5) -0.15(3) 0.26(4)
C57 0.30(4) 0.53(7) 0.072(15) 0.06(3) 0.06(2) 0.24(5)
C58 0.26(3) 0.26(3) 0.107(16) -0.007(16) 0.011(16) 0.18(2)
C59 0.055(7) 0.066(7) 0.134(11) 0.050(8) 0.034(7) 0.042(6)
C60 0.31(2) 0.122(12) 0.188(17) 0.099(12) 0.185(17) 0.185(16)
C61 0.168(17) 0.153(16) 0.50(4) 0.21(2) 0.19(2) 0.139(16)
C62 0.23(2) 0.36(3) 0.40(4) -0.30(3) -0.20(3) 0.25(3)
C63 0.146(15) 0.32(3) 0.127(14) 0.101(15) 0.056(12) 0.195(19)
C64 0.21(2) 0.27(2) 0.131(15) -0.071(15) -0.052(14) 0.22(2)
C65 0.111(12) 0.31(3) 0.085(11) -0.073(13) -0.034(9) 0.137(16)
C66 0.187(19) 0.36(3) 0.120(14) 0.084(17) 0.037(13) 0.23(2)
C67 0.156(19) 0.38(4) 0.22(3) -0.13(3) -0.027(18) 0.18(2)
C68 0.23(2) 0.51(5) 0.26(3) 0.23(3) 0.15(2) 0.31(3)

loop_
_atom_type_symbol
_atom_type_description
_atom_type_scat_dispersion_real
_atom_type_scat_dispersion_imag
_atom_type_scat_source
C C 0.0033 0.0016 'International Tables Vol C Tables 4.2.6.8 and 6.1.1.4'
H H 0.0000 0.0000 'International Tables Vol C Tables 4.2.6.8 and 6.1.1.4'
O O 0.0106 0.0060 'International Tables Vol C Tables 4.2.6.8 and 6.1.1.4'
N N 0.0061 0.0033 'International Tables Vol C Tables 4.2.6.8 and 6.1.1.4'

loop_
_geom_angle_atom_site_label_1
_geom_angle_atom_site_label_2
_geom_angle_atom_site_label_3
_geom_angle
C2 O1 H1 109.5
C3 O2 H2 109.5
C4 O3 H3 109.5
C9 O4 H4 109.5
C10 O5 H5 109.5
C11 O6 H6 109.5
C16 O7 H7 109.5
C17 O8 H8 109.5
C18 O9 H9 109.5
C23 O10 H10 109.5
C24 O11 H11 109.5
C25 O12 H12 109.5
C6 C1 C2 117.6(9)
C6 C1 C28 121.9(8)
C2 C1 C28 120.4(9)
O1 C2 C1 121.9(10)
O1 C2 C3 117.3(9)
C1 C2 C3 120.8(9)
C4 C3 O2 120.4(10)
C4 C3 C2 120.7(9)
O2 C3 C2 118.8(9)
C3 C4 O3 119.3(9)
C3 C4 C5 119.8(10)
O3 C4 C5 121.0(9)
C6 C5 C4 116.9(9)
C6 C5 C7 124.2(8)
C4 C5 C7 119.0(8)
C1 C6 C5 124.2(9)
C1 C6 H6A 117.9
C5 C6 H6A 117.9
C5 C7 C8 110.6(6)
C5 C7 C29 111.2(7)
C8 C7 C29 112.1(7)
C5 C7 H7A 107.6
C8 C7 H7A 107.6
C29 C7 H7A 107.6
C13 C8 C9 118.0(8)
C13 C8 C7 122.6(8)
C9 C8 C7 119.3(8)
O4 C9 C10 118.1(8)
O4 C9 C8 122.8(9)
C10 C9 C8 119.1(9)
C11 C10 O5 118.9(9)
C11 C10 C9 121.4(8)
O5 C10 C9 119.7(9)
C10 C11 O6 119.2(8)
C10 C11 C12 120.9(9)
O6 C11 C12 119.9(9)
C13 C12 C11 116.7(9)
C13 C12 C14 122.8(8)
C11 C12 C14 120.5(8)
C12 C13 C8 123.9(8)
C12 C13 H13A 118.1
C8 C13 H13A 118.1
C12 C14 C15 110.6(7)
C12 C14 C39 113.6(7)
C15 C14 C39 111.8(7)
C12 C14 H14A 106.8
C15 C14 H14A 106.8
C39 C14 H14A 106.8
C20 C15 C16 117.4(8)
C20 C15 C14 122.5(7)
C16 C15 C14 120.0(8)
O7 C16 C17 118.6(9)
O7 C16 C15 121.8(9)
C17 C16 C15 119.5(9)
C18 C17 C16 121.2(9)
C18 C17 O8 119.3(10)
C16 C17 O8 119.5(10)
C17 C18 C19 121.0(9)
C17 C18 O9 117.6(9)
C19 C18 O9 121.3(9)
C20 C19 C18 115.7(8)
C20 C19 C21 122.1(8)
C18 C19 C21 122.2(8)
C15 C20 C19 125.1(8)
C15 C20 H20A 117.4
C19 C20 H20A 117.4
C19 C21 C49 112.6(8)
C19 C21 C22 111.2(8)
C49 C21 C22 113.8(8)
C19 C21 H21A 106.2
C49 C21 H21A 106.2
C22 C21 H21A 106.2
C23 C22 C27 118.0(11)
C23 C22 C21 122.5(10)
C27 C22 C21 119.5(8)
C22 C23 O10 122.0(13)
C22 C23 C24 121.3(10)
O10 C23 C24 116.7(10)
O11 C24 C23 122.7(12)
O11 C24 C25 116.8(13)
C23 C24 C25 120.4(10)
O12 C25 C24 117.3(10)
O12 C25 C26 123.2(11)
C24 C25 C26 119.5(11)
C27 C26 C25 117.8(10)
C27 C26 C28 122.6(8)
C25 C26 C28 119.6(10)
C22 C27 C26 123.0(9)
C22 C27 H27A 118.5
C26 C27 H27A 118.5
C1 C28 C59 113.5(8)
C1 C28 C26 109.6(6)
C59 C28 C26 112.3(9)
C1 C28 H28A 107.0
C59 C28 H28A 107.0
C26 C28 H28A 107.0
C30 C29 C7 113.5(8)
C30 C29 H29A 108.9
C7 C29 H29A 108.9
C30 C29 H29B 108.9
C7 C29 H29B 108.9
H29A C29 H29B 107.7
C31 C30 C29 113.3(8)
C31 C30 H30A 108.9
C29 C30 H30A 108.9
C31 C30 H30B 108.9
C29 C30 H30B 108.9
H30A C30 H30B 107.7
C32 C31 C30 112.9(8)
C32 C31 H31A 109.0
C30 C31 H31A 109.0
C32 C31 H31B 109.0
C30 C31 H31B 109.0
H31A C31 H31B 107.8
C31 C32 C33 111.0(8)
C31 C32 H32A 109.4
C33 C32 H32A 109.4
C31 C32 H32B 109.4
C33 C32 H32B 109.4
H32A C32 H32B 108.0
C34 C33 C32 115.0(9)
C34 C33 H33A 108.5
C32 C33 H33A 108.5
C34 C33 H33B 108.5
C32 C33 H33B 108.5
H33A C33 H33B 107.5
C33 C34 C35 114.5(9)
C33 C34 H34A 108.6
C35 C34 H34A 108.6
C33 C34 H34B 108.6
C35 C34 H34B 108.6
H34A C34 H34B 107.6
C36 C35 C34 115.2(10)
C36 C35 H35A 108.5
C34 C35 H35A 108.5
C36 C35 H35B 108.5
C34 C35 H35B 108.5
H35A C35 H35B 107.5
C37 C36 C35 113.5(12)
C37 C36 H36A 108.9
C35 C36 H36A 108.9
C37 C36 H36B 108.9
C35 C36 H36B 108.9
H36A C36 H36B 107.7
C36 C37 C38 113.5(11)
C36 C37 H37A 108.9
C38 C37 H37A 108.8
C36 C37 H37B 108.9
C38 C37 H37B 108.9
H37A C37 H37B 107.7
C37 C38 H38A 109.4
C37 C38 H38B 109.5
H38A C38 H38B 109.5
C37 C38 H38C 109.5
H38A C38 H38C 109.5
H38B C38 H38C 109.5
C40 C39 C14 114.3(8)
C40 C39 H39A 108.7
C14 C39 H39A 108.7
C40 C39 H39B 108.7
C14 C39 H39B 108.7
H39A C39 H39B 107.6
C41 C40 C39 125.6(10)
C41 C40 H40A 105.9
C39 C40 H40A 105.9
C41 C40 H40B 105.9
C39 C40 H40B 105.9
H40A C40 H40B 106.2
C40 C41 C42 101.3(12)
C40 C41 H41A 111.6
C42 C41 H41A 111.5
C40 C41 H41B 111.5
C42 C41 H41B 111.5
H41A C41 H41B 109.3
C43 C42 C41 91.0(11)
C43 C42 H42A 113.5
C41 C42 H42A 113.4
C43 C42 H42B 113.5
C41 C42 H42B 113.5
H42A C42 H42B 110.8
C42 C43 C44 126.4(17)
C42 C43 H43A 105.7
C44 C43 H43A 105.7
C42 C43 H43B 105.7
C44 C43 H43B 105.7
H43A C43 H43B 106.1
C43 C44 C45 135.1(18)
C43 C44 H44A 103.4
C45 C44 H44A 103.4
C43 C44 H44B 103.4
C45 C44 H44B 103.4
H44A C44 H44B 105.2
C44 C45 C46 140.7(16)
C44 C45 H45A 101.8
C46 C45 H45A 101.8
C44 C45 H45B 101.9
C46 C45 H45B 101.9
H45A C45 H45B 104.7
C45 C46 C47 156(2)
C45 C46 H46A 97.5
C47 C46 H46A 97.5
C45 C46 H46B 97.5
C47 C46 H46B 97.5
H46A C46 H46B 103.6
C48 C47 C46 97(2)
C48 C47 H47A 112.4
C46 C47 H47A 112.4
C48 C47 H47B 112.4
C46 C47 H47B 112.4
H47A C47 H47B 109.9
C47 C48 H48A 109.3
C47 C48 H48B 109.5
H48A C48 H48B 109.5
C47 C48 H48C 109.5
H48A C48 H48C 109.5
H48B C48 H48C 109.5
C21 C49 C50 114.6(8)
C21 C49 H49A 108.6
C50 C49 H49A 108.6
C21 C49 H49B 108.6
C50 C49 H49B 108.6
H49A C49 H49B 107.6
C51 C50 C49 114.4(9)
C51 C50 H50A 108.7
C49 C50 H50A 108.7
C51 C50 H50B 108.7
C49 C50 H50B 108.7
H50A C50 H50B 107.6
C52 C51 C50 117.8(10)
C52 C51 H51A 107.9
C50 C51 H51A 107.8
C52 C51 H51B 107.8
C50 C51 H51B 107.8
H51A C51 H51B 107.2
C51 C52 C53 115.8(11)
C51 C52 H52A 108.3
C53 C52 H52A 108.3
C51 C52 H52B 108.4
C53 C52 H52B 108.3
H52A C52 H52B 107.4
C52 C53 C54 118.3(12)
C52 C53 H53A 107.7
C54 C53 H53A 107.7
C52 C53 H53B 107.7
C54 C53 H53B 107.8
H53A C53 H53B 107.1
C55 C54 C53 126.9(19)
C55 C54 H54A 105.6
C53 C54 H54A 105.6
C55 C54 H54B 105.6
C53 C54 H54B 105.6
H54A C54 H54B 106.1
C54 C55 C56 133(2)
C54 C55 H55A 103.9
C56 C55 H55A 103.9
C54 C55 H55B 103.8
C56 C55 H55B 103.9
H55A C55 H55B 105.4
C57 C56 C55 116(4)
C57 C56 H56A 108.3
C55 C56 H56A 108.2
C57 C56 H56B 108.3
C55 C56 H56B 108.2
H56A C56 H56B 107.4
C56 C57 C58 122(4)
C56 C57 H57A 106.9
C58 C57 H57A 106.8
C56 C57 H57B 106.8
C58 C57 H57B 106.7
H57A C57 H57B 106.6
C57 C58 H58A 109.6
C57 C58 H58B 109.4
H58A C58 H58B 109.5
C57 C58 H58C 109.4
H58A C58 H58C 109.5
H58B C58 H58C 109.5
C60 C59 C28 110.4(11)
C60 C59 H59A 109.6
C28 C59 H59A 109.6
C60 C59 H59B 109.6
C28 C59 H59B 109.6
H59A C59 H59B 108.1
C59 C60 C61 112.1(18)
C59 C60 H60A 109.2
C61 C60 H60A 109.2
C59 C60 H60B 109.2
C61 C60 H60B 109.2
H60A C60 H60B 107.9
C62 C61 C60 110.1(19)
C62 C61 H61A 109.7
C60 C61 H61A 109.6
C62 C61 H61B 109.7
C60 C61 H61B 109.6
H61A C61 H61B 108.1
C63 C62 C61 146(3)
C63 C62 H62A 100.4
C61 C62 H62A 100.4
C63 C62 H62B 100.4
C61 C62 H62B 100.4
H62A C62 H62B 104.3
C62 C63 C64 160(2)
C62 C63 H63A 96.2
C64 C63 H63A 96.1
C62 C63 H63B 96.1
C64 C63 H63B 96.1
H63A C63 H63B 103.4
C65 C64 C63 173(2)
C65 C64 H64A 92.2
C63 C64 H64A 92.2
C65 C64 H64B 92.2
C63 C64 H64B 92.2
H64A C64 H64B 103.0
C64 C65 C66 164(3)
C64 C65 H65A 94.9
C66 C65 H65A 94.8
C64 C65 H65B 94.8
C66 C65 H65B 94.9
H65A C65 H65B 103.2
C67 C66 C65 156(3)
C67 C66 H66A 97.4
C65 C66 H66A 97.4
C67 C66 H66B 97.4
C65 C66 H66B 97.4
H66A C66 H66B 103.6
C66 C67 C68 152(3)
C66 C67 H67A 98.7
C68 C67 H67A 98.7
C66 C67 H67B 98.7
C68 C67 H67B 98.7
H67A C67 H67B 103.9
C67 C68 H68A 109.5
C67 C68 H68B 109.5
H68A C68 H68B 109.5
C67 C68 H68C 109.5
H68A C68 H68C 109.5
H68B C68 H68C 109.5
O1S C1S C2S 130.8
O1S C1S O2S 102.3
C2S C1S O2S 120.2
C1S C2S H2SA 109.5
C1S C2S H2SB 109.5
H2SA C2S H2SB 109.5
C1S C2S H2SC 109.5
H2SA C2S H2SC 109.5
H2SB C2S H2SC 109.5
C4S C3S O2S 123.2
C4S C3S H3SA 106.5
O2S C3S H3SA 106.5
C4S C3S H3SB 106.5
O2S C3S H3SB 106.5
H3SA C3S H3SB 106.5
C3S C4S H4SA 109.5
C3S C4S H4SB 109.5
H4SA C4S H4SB 109.5
C3S C4S H4SC 109.5
H4SA C4S H4SC 109.5
H4SB C4S H4SC 109.5
C3S O2S C1S 131.8
C6S C5S N1S 146.2
C5S C6S H6SA 109.5
C5S C6S H6SB 109.4
H6SA C6S H6SB 109.5
C5S C6S H6SC 109.5
H6SA C6S H6SC 109.5
H6SB C6S H6SC 109.4

loop_
_geom_bond_atom_site_label_1
_geom_bond_atom_site_label_2
_geom_bond_distance
O1 C2 1.377(11)
O1 H1 0.8400
O2 C3 1.358(12)
O2 H2 0.8400
O3 C4 1.362(11)
O3 H3 0.8400
O4 C9 1.358(11)
O4 H4 0.8400
O5 C10 1.360(10)
O5 H5 0.8400
O6 C11 1.375(10)
O6 H6 0.8400
O7 C16 1.373(11)
O7 H7 0.8400
O8 C17 1.400(11)
O8 H8 0.8400
O9 C18 1.390(11)
O9 H9 0.8400
O10 C23 1.373(12)
O10 H10 0.8400
O11 C24 1.366(12)
O11 H11 0.8400
O12 C25 1.341(12)
O12 H12 0.8400
C1 C6 1.376(12)
C1 C2 1.378(13)
C1 C28 1.514(12)
C2 C3 1.397(14)
C3 C4 1.366(13)
C4 C5 1.432(13)
C5 C6 1.375(12)
C5 C7 1.525(12)
C6 H6A 0.9500
C7 C8 1.532(12)
C7 C29 1.534(11)
C7 H7A 1.0000
C8 C13 1.387(12)
C8 C9 1.403(12)
C9 C10 1.395(13)
C10 C11 1.361(13)
C11 C12 1.412(12)
C12 C13 1.377(12)
C12 C14 1.510(12)
C13 H13A 0.9500
C14 C15 1.531(12)
C14 C39 1.557(12)
C14 H14A 1.0000
C15 C20 1.368(11)
C15 C16 1.381(12)
C16 C17 1.385(14)
C17 C18 1.368(14)
C18 C19 1.387(12)
C19 C20 1.381(12)
C19 C21 1.505(12)
C20 H20A 0.9500
C21 C49 1.530(12)
C21 C22 1.536(14)
C21 H21A 1.0000
C22 C23 1.363(13)
C22 C27 1.389(13)
C23 C24 1.384(16)
C24 C25 1.394(16)
C25 C26 1.401(13)
C26 C27 1.390(13)
C26 C28 1.533(13)
C27 H27A 0.9500
C28 C59 1.532(12)
C28 H28A 1.0000
C29 C30 1.525(12)
C29 H29A 0.9900
C29 H29B 0.9900
C30 C31 1.525(12)
C30 H30A 0.9900
C30 H30B 0.9900
C31 C32 1.514(12)
C31 H31A 0.9900
C31 H31B 0.9900
C32 C33 1.521(13)
C32 H32A 0.9900
C32 H32B 0.9900
C33 C34 1.480(13)
C33 H33A 0.9900
C33 H33B 0.9900
C34 C35 1.558(14)
C34 H34A 0.9900
C34 H34B 0.9900
C35 C36 1.515(15)
C35 H35A 0.9900
C35 H35B 0.9900
C36 C37 1.487(16)
C36 H36A 0.9900
C36 H36B 0.9900
C37 C38 1.499(16)
C37 H37A 0.9900
C37 H37B 0.9900
C38 H38A 0.9800
C38 H38B 0.9800
C38 H38C 0.9800
C39 C40 1.501(5)
C39 H39A 0.9900
C39 H39B 0.9900
C40 C41 1.489(5)
C40 H40A 0.9900
C40 H40B 0.9900
C41 C42 1.506(5)
C41 H41A 0.9900
C41 H41B 0.9900
C42 C43 1.498(5)
C42 H42A 0.9900
C42 H42B 0.9900
C43 C44 1.498(5)
C43 H43A 0.9900
C43 H43B 0.9900
C44 C45 1.502(5)
C44 H44A 0.9900
C44 H44B 0.9900
C45 C46 1.504(5)
C45 H45A 0.9900
C45 H45B 0.9900
C46 C47 1.507(5)
C46 H46A 0.9900
C46 H46B 0.9900
C47 C48 1.500(5)
C47 H47A 0.9900
C47 H47B 0.9900
C48 H48A 0.9800
C48 H48B 0.9800
C48 H48C 0.9800
C49 C50 1.535(13)
C49 H49A 0.9900
C49 H49B 0.9900
C50 C51 1.538(14)
C50 H50A 0.9900
C50 H50B 0.9900
C51 C52 1.464(14)
C51 H51A 0.9900
C51 H51B 0.9900
C52 C53 1.479(16)
C52 H52A 0.9900
C52 H52B 0.9900
C53 C54 1.489(17)
C53 H53A 0.9900
C53 H53B 0.9900
C54 C55 1.11(2)
C54 H54A 0.9900
C54 H54B 0.9900
C55 C56 1.55(4)
C55 H55A 0.9900
C55 H55B 0.9900
C56 C57 1.19(5)
C56 H56A 0.9900
C56 H56B 0.9900
C57 C58 1.47(4)
C57 H57A 0.9900
C57 H57B 0.9900
C58 H58A 0.9800
C58 H58B 0.9800
C58 H58C 0.9800
C59 C60 1.498(19)
C59 H59A 0.9900
C59 H59B 0.9900
C60 C61 1.56(2)
C60 H60A 0.9900
C60 H60B 0.9900
C61 C62 1.36(2)
C61 H61A 0.9900
C61 H61B 0.9900
C62 C63 1.244(19)
C62 H62A 0.9900
C62 H62B 0.9900
C63 C64 1.271(18)
C63 H63A 0.9900
C63 H63B 0.9900
C64 C65 1.256(18)
C64 H64A 0.9900
C64 H64B 0.9900
C65 C66 1.291(19)
C65 H65A 0.9900
C65 H65B 0.9900
C66 C67 1.32(2)
C66 H66A 0.9900
C66 H66B 0.9900
C67 C68 1.34(2)
C67 H67A 0.9900
C67 H67B 0.9900
C68 H68A 0.9800
C68 H68B 0.9800
C68 H68C 0.9800
C1S O1S 1.1931
C1S C2S 1.3639
C1S O2S 1.7100
C2S H2SA 0.9800
C2S H2SB 0.9800
C2S H2SC 0.9800
C3S C4S 1.2356
C3S O2S 1.3635
C3S H3SA 0.9900
C3S H3SB 0.9900
C4S H4SA 0.9800
C4S H4SB 0.9800
C4S H4SC 0.9800
N1S C5S 1.8185
C5S C6S 1.0239
C6S H6SA 0.9596
C6S H6SB 0.9601
C6S H6SC 0.9601

loop_
_geom_torsion_atom_site_label_1
_geom_torsion_atom_site_label_2
_geom_torsion_atom_site_label_3
_geom_torsion_atom_site_label_4
_geom_torsion
C6 C1 C2 O1 -179.8(8)
C28 C1 C2 O1 2.1(13)
C6 C1 C2 C3 0.2(13)
C28 C1 C2 C3 -177.9(9)
O1 C2 C3 C4 178.7(10)
C1 C2 C3 C4 -1.3(16)
O1 C2 C3 O2 2.4(15)
C1 C2 C3 O2 -177.6(10)
O2 C3 C4 O3 -1.1(17)
C2 C3 C4 O3 -177.3(10)
O2 C3 C4 C5 177.1(10)
C2 C3 C4 C5 0.8(17)
C3 C4 C5 C6 0.8(14)
O3 C4 C5 C6 178.9(9)
C3 C4 C5 C7 -179.7(9)
O3 C4 C5 C7 -1.6(14)
C2 C1 C6 C5 1.5(12)
C28 C1 C6 C5 179.5(8)
C4 C5 C6 C1 -2.0(13)
C7 C5 C6 C1 178.5(8)
C6 C5 C7 C8 91.6(10)
C4 C5 C7 C8 -88.0(10)
C6 C5 C7 C29 -33.6(11)
C4 C5 C7 C29 146.9(8)
C5 C7 C8 C13 -83.6(10)
C29 C7 C8 C13 41.1(10)
C5 C7 C8 C9 93.6(9)
C29 C7 C8 C9 -141.8(8)
C13 C8 C9 O4 -177.8(8)
C7 C8 C9 O4 4.9(12)
C13 C8 C9 C10 -1.2(12)
C7 C8 C9 C10 -178.5(8)
O4 C9 C10 C11 177.1(8)
C8 C9 C10 C11 0.4(14)
O4 C9 C10 O5 -1.6(13)
C8 C9 C10 O5 -178.3(8)
O5 C10 C11 O6 -1.2(14)
C9 C10 C11 O6 -179.9(8)
O5 C10 C11 C12 179.2(8)
C9 C10 C11 C12 0.5(14)
C10 C11 C12 C13 -0.5(13)
O6 C11 C12 C13 179.9(8)
C10 C11 C12 C14 179.1(8)
O6 C11 C12 C14 -0.4(12)
C11 C12 C13 C8 -0.4(13)
C14 C12 C13 C8 179.9(8)
C9 C8 C13 C12 1.3(13)
C7 C8 C13 C12 178.5(8)
C13 C12 C14 C15 85.1(10)
C11 C12 C14 C15 -94.5(9)
C13 C12 C14 C39 -41.6(11)
C11 C12 C14 C39 138.8(8)
C12 C14 C15 C20 -91.8(10)
C39 C14 C15 C20 35.9(12)
C12 C14 C15 C16 92.6(10)
C39 C14 C15 C16 -139.8(9)
C20 C15 C16 O7 178.7(9)
C14 C15 C16 O7 -5.4(15)
C20 C15 C16 C17 2.9(15)
C14 C15 C16 C17 178.8(9)
O7 C16 C17 C18 -179.0(10)
C15 C16 C17 C18 -3.1(18)
O7 C16 C17 O8 3.0(17)
C15 C16 C17 O8 178.9(10)
C16 C17 C18 C19 2.5(19)
O8 C17 C18 C19 -179.5(10)
C16 C17 C18 O9 -179.1(10)
O8 C17 C18 O9 -1.1(18)
C17 C18 C19 C20 -1.7(16)
O9 C18 C19 C20 180.0(9)
C17 C18 C19 C21 177.6(11)
O9 C18 C19 C21 -0.7(17)
C16 C15 C20 C19 -2.4(15)
C14 C15 C20 C19 -178.2(9)
C18 C19 C20 C15 1.8(15)
C21 C19 C20 C15 -177.6(9)
C20 C19 C21 C49 -36.7(14)
C18 C19 C21 C49 144.0(10)
C20 C19 C21 C22 92.4(11)
C18 C19 C21 C22 -86.9(12)
C19 C21 C22 C23 91.0(10)
C49 C21 C22 C23 -140.5(8)
C19 C21 C22 C27 -87.9(9)
C49 C21 C22 C27 40.6(11)
C27 C22 C23 O10 179.9(8)
C21 C22 C23 O10 1.0(13)
C27 C22 C23 C24 0.6(13)
C21 C22 C23 C24 -178.3(9)
C22 C23 C24 O11 -178.8(8)
O10 C23 C24 O11 1.9(14)
C22 C23 C24 C25 -2.2(15)
O10 C23 C24 C25 178.5(8)
O11 C24 C25 O12 -2.3(13)
C23 C24 C25 O12 -179.1(9)
O11 C24 C25 C26 179.3(8)
C23 C24 C25 C26 2.5(14)
O12 C25 C26 C27 -179.6(8)
C24 C25 C26 C27 -1.3(13)
O12 C25 C26 C28 2.1(13)
C24 C25 C26 C28 -179.6(8)
C23 C22 C27 C26 0.6(13)
C21 C22 C27 C26 179.5(8)
C25 C26 C27 C22 -0.2(13)
C28 C26 C27 C22 178.0(8)
C6 C1 C28 C59 36.7(12)
C2 C1 C28 C59 -145.3(9)
C6 C1 C28 C26 -89.7(9)
C2 C1 C28 C26 88.2(10)
C27 C26 C28 C1 86.7(10)
C25 C26 C28 C1 -95.2(9)
C27 C26 C28 C59 -40.4(11)
C25 C26 C28 C59 137.7(8)
C5 C7 C29 C30 -63.8(9)
C8 C7 C29 C30 171.8(7)
C7 C29 C30 C31 159.0(7)
C29 C30 C31 C32 -176.5(8)
C30 C31 C32 C33 172.7(8)
C31 C32 C33 C34 -175.4(8)
C32 C33 C34 C35 172.6(9)
C33 C34 C35 C36 179.9(9)
C34 C35 C36 C37 176.0(9)
C35 C36 C37 C38 -71.9(16)
C12 C14 C39 C40 -55.8(11)
C15 C14 C39 C40 178.2(8)
C14 C39 C40 C41 -62.7(17)
C39 C40 C41 C42 -158.2(14)
C40 C41 C42 C43 -167.1(16)
C41 C42 C43 C44 161.6(17)
C42 C43 C44 C45 -180(2)
C43 C44 C45 C46 -178.1(18)
C44 C45 C46 C47 -172(3)
C45 C46 C47 C48 48(4)
C19 C21 C49 C50 -175.8(9)
C22 C21 C49 C50 56.4(11)
C21 C49 C50 C51 -149.5(10)
C49 C50 C51 C52 172.5(11)
C50 C51 C52 C53 -171.8(11)
C51 C52 C53 C54 -179.9(13)
C52 C53 C54 C55 -140(4)
C53 C54 C55 C56 177(4)
C54 C55 C56 C57 158(5)
C55 C56 C57 C58 178(3)
C1 C28 C59 C60 66.4(12)
C26 C28 C59 C60 -168.6(10)
C28 C59 C60 C61 162.9(11)
C59 C60 C61 C62 -115(2)
C60 C61 C62 C63 168(3)
C61 C62 C63 C64 176(6)
C62 C63 C64 C65 173(16)
C63 C64 C65 C66 -128(19)
C64 C65 C66 C67 -174(5)
C65 C66 C67 C68 -175(4)
C4S C3S O2S C1S -168.8
O1S C1S O2S C3S -26.1
C2S C1S O2S C3S 179.6
